data_1561808
loop_
_publ_author_name
'Dixon, Charlotte A.L.'
'Kavanagh, Christopher M.'
'Knight, Kevin S.'
'Kockelmann, Winfried'
'Morrison, Finlay D.'
'Lightfoot, Philip'

_publ_section_title
;
 Thermal evolution of the crystal structure of the orthorhombic perovskite
 LaFeO3
;
_journal_name_full 'Journal of Solid State Chemistry'
_journal_page_first 337
_journal_page_last 342
_journal_paper_doi 10.1016/j.jssc.2015.07.019
_journal_volume 230
_journal_year 2015
_chemical_formula_sum 'Fe La O3'
_chemical_formula_weight 242.75
_space_group_IT_number 167
_space_group_name_Hall '-R 3 2"c'
_space_group_name_H-M_alt 'R -3 c :H'
_symmetry_cell_setting trigonal
_symmetry_space_group_name_H-M 'R -3 c :H'
_cell_angle_alpha 90.0
_cell_angle_beta 90.0
_cell_angle_gamma 120.0
_cell_formula_units_Z 6
_cell_length_a 5.62872(5)
_cell_length_b 5.62872
_cell_length_c 13.68283(17)
_cell_measurement_temperature 1270
_cell_volume 375.427(6)
_computing_structure_refinement GSAS
_pd_phase_name 'from C:/gsas/MyWork/LaFeO3GEM - Copy/1011C/R3C-H.cif'
_pd_proc_ls_prof_R_factor 0.0221
_pd_proc_ls_prof_wR_factor 0.0253
_refine_ls_goodness_of_fit_all 1.36
_refine_ls_matrix_type full
_refine_ls_number_parameters 69
_refine_ls_number_restraints 0
_refine_ls_shift/su_max 0.01
_refine_ls_shift/su_mean 0.00
_cod_data_source_file JSSC-2015-230-337.cif
_cod_data_source_block LAFEO3GEM997C
_cod_depositor_comments
;
The following automatic conversions were performed:

data item '_geom_angle_publ_flag' value 'N' was changed to 'n' in
accordance with the built-in table derived from the CIF Core
dictionary named 'cif_core.dic' version 2.4.5 last updated on
2014-11-21 (21 times).

data item '_geom_bond_publ_flag' value 'N' was changed to 'n' in
accordance with the built-in table derived from the CIF Core
dictionary named 'cif_core.dic' version 2.4.5 last updated on
2014-11-21 (46 times).

Automatic conversion script
Id: cif_fix_values 8369 2020-08-20 11:38:08Z andrius 
;
_cod_original_cell_volume 375.427(8)
_cod_original_sg_symbol_H-M 'R -3 c'
_cod_database_code 1561808

loop_
_symmetry_equiv_pos_site_id
_symmetry_equiv_pos_as_xyz
1 +x,+y,+z
2 -y,x-y,+z
3 y-x,-x,+z
4 y-x,+y,+z+1/2
5 -y,-x,+z+1/2
6 +x,x-y,+z+1/2
-1 -x,-y,-z
-2 +y,y-x,-z
-3 x-y,+x,-z
-4 x-y,-y,-z+1/2
-5 +y,+x,-z+1/2
-6 -x,y-x,-z+1/2
101 +x+1/3,+y+2/3,+z+2/3
102 -y+1/3,x-y+2/3,+z+2/3
103 y-x+1/3,-x+2/3,+z+2/3
104 y-x+1/3,+y+2/3,+z+1/6
105 -y+1/3,-x+2/3,+z+1/6
106 +x+1/3,x-y+2/3,+z+1/6
-101 -x+2/3,-y+1/3,-z+1/3
-102 +y+2/3,y-x+1/3,-z+1/3
-103 x-y+2/3,+x+1/3,-z+1/3
-104 x-y+2/3,-y+1/3,-z+5/6
-105 +y+2/3,+x+1/3,-z+5/6
-106 -x+2/3,y-x+1/3,-z+5/6
201 +x+2/3,+y+1/3,+z+1/3
202 -y+2/3,x-y+1/3,+z+1/3
203 y-x+2/3,-x+1/3,+z+1/3
204 y-x+2/3,+y+1/3,+z+5/6
205 -y+2/3,-x+1/3,+z+5/6
206 +x+2/3,x-y+1/3,+z+5/6
-201 -x+1/3,-y+2/3,-z+2/3
-202 +y+1/3,y-x+2/3,-z+2/3
-203 x-y+1/3,+x+2/3,-z+2/3
-204 x-y+1/3,-y+2/3,-z+1/6
-205 +y+1/3,+x+2/3,-z+1/6
-206 -x+1/3,y-x+2/3,-z+1/6

loop_
_atom_site_aniso_label
_atom_site_aniso_U_11
_atom_site_aniso_U_12
_atom_site_aniso_U_13
_atom_site_aniso_U_22
_atom_site_aniso_U_23
_atom_site_aniso_U_33
La1 0.02000(23) 0.01000(12) 0.0 0.02000(23) 0.0 0.0260(4)
Fe1 0.01079(16) 0.00539(8) 0.0 0.01079(16) 0.0 0.01287(30)
O1 0.03233(22) 0.01144(20) -0.01076(15) 0.0229(4) -0.02152(30) 0.0398(4)

loop_
_atom_site_type_symbol
_atom_site_label
_atom_site_fract_x
_atom_site_fract_y
_atom_site_fract_z
_atom_site_occupancy
_atom_site_thermal_displace_type
_atom_site_U_iso_or_equiv
_atom_site_symmetry_multiplicity
La La1 0.0 0.0 0.25 1.0 Uani 0.02202 6
Fe Fe1 0.0 0.0 0.0 1.0 Uani 0.01148 6
O- O1 0.22456(7) 0.3333 0.0833 1.0 Uani 0.03271 18

loop_
_atom_type_symbol
_atom_type_number_in_cell
La 6.0
Fe 6.0
O- 18.0

loop_
_geom_angle_atom_site_label_1
_geom_angle_atom_site_label_2
_geom_angle_atom_site_label_3
_geom_angle
_geom_angle_site_symmetry_1
_geom_angle_site_symmetry_2
_geom_angle_site_symmetry_3
_geom_angle_publ_flag
O1 La1 O1 120.0 104_543 . 105_553 n
O1 La1 O1 120.0 104_543 . 106_443 n
O1 La1 O1 120.0 105_553 . 106_443 n
O1 Fe1 O1 91.0462(19) 1_555 . 2_555 n
O1 Fe1 O1 91.0462(19) 1_555 . 3_555 n
O1 Fe1 O1 180.0 1_555 . -1_555 n
O1 Fe1 O1 88.9538(19) 1_555 . -2_555 n
O1 Fe1 O1 88.9538(19) 1_555 . -3_555 n
O1 Fe1 O1 91.0462(19) 2_555 . 3_555 n
O1 Fe1 O1 88.9538(19) 2_555 . -1_555 n
O1 Fe1 O1 180.0 2_555 . -2_555 n
O1 Fe1 O1 88.9538(19) 2_555 . -3_555 n
O1 Fe1 O1 88.9538(19) 3_555 . -1_555 n
O1 Fe1 O1 88.9538(19) 3_555 . -2_555 n
O1 Fe1 O1 180.0 3_555 . -3_555 n
O1 Fe1 O1 91.0462(19) -1_555 . -2_555 n
O1 Fe1 O1 91.0462(19) -1_555 . -3_555 n
O1 Fe1 O1 91.0462(19) -2_555 . -3_555 n
La1 O1 Fe1 99.335(12) 204_554 . 1_555 n
La1 O1 Fe1 99.313(12) 204_554 . 104_553 n
Fe1 O1 Fe1 161.351(23) 1_555 . 104_553 n

loop_
_geom_bond_atom_site_label_1
_geom_bond_atom_site_label_2
_geom_bond_distance
_geom_bond_site_symmetry_1
_geom_bond_site_symmetry_2
_geom_bond_publ_flag
La1 La1 3.970060(30) . 104_445 n
La1 La1 3.970060(30) . 104_545 n
La1 La1 3.970060(30) . 104_555 n
La1 La1 3.970060(30) . 204_444 n
La1 La1 3.970060(30) . 204_454 n
La1 La1 3.970060(30) . 204_554 n
La1 Fe1 3.42071(4) . 1_555 n
La1 Fe1 3.42071(4) . 4_555 n
La1 Fe1 3.443970(30) . 104_445 n
La1 Fe1 3.443970(30) . 104_545 n
La1 Fe1 3.443970(30) . 104_555 n
La1 Fe1 3.443970(30) . 201_445 n
La1 Fe1 3.443970(30) . 201_455 n
La1 Fe1 3.443970(30) . 201_555 n
La1 O1 2.81932(5) . 1_555 n
La1 O1 2.81932(5) . 2_555 n
La1 O1 2.81932(5) . 3_555 n
La1 O1 2.81932(5) . -4_555 n
La1 O1 2.81932(5) . -5_555 n
La1 O1 2.81932(5) . -6_555 n
La1 O1 3.1403(4) . 104_445 n
La1 O1 2.4884(4) . 104_545 n
La1 O1 3.1403(4) . 105_545 n
La1 O1 2.4884(4) . 105_555 n
La1 O1 2.4884(4) . 106_445 n
La1 O1 3.1403(4) . 106_555 n
Fe1 La1 3.42071(4) . 1_555 n
Fe1 La1 3.42071(4) . 4_554 n
Fe1 La1 3.443970(30) . 101_444 n
Fe1 La1 3.443970(30) . 101_544 n
Fe1 La1 3.443970(30) . 101_554 n
Fe1 La1 3.443970(30) . 204_444 n
Fe1 La1 3.443970(30) . 204_454 n
Fe1 La1 3.443970(30) . 204_554 n
Fe1 O1 2.01122(7) . 1_555 n
Fe1 O1 2.01122(7) . 2_555 n
Fe1 O1 2.01122(7) . 3_555 n
Fe1 O1 2.01122(7) . -1_555 n
Fe1 O1 2.01122(7) . -2_555 n
Fe1 O1 2.01122(7) . -3_555 n
O1 La1 2.81932(5) . 1_555 n
O1 La1 2.81876(5) . 101_554 n
O1 La1 3.1403(4) . 204_454 n
O1 La1 2.4884(4) . 204_554 n
O1 Fe1 2.01122(7) . 1_555 n
O1 Fe1 2.01200(7) . 104_555 n
